data_2007992
loop_
_publ_author_name
'S. Yonezawa'
'M. Leblanc'
'A. Guesdon'
'C. Alexandre'

_publ_section_title
;
1-(5-Methanesulfinyl-2,2,6-trimethyl-3a,3b,4,5,6,8a-hexahydro-1,
3,8-trioxacyclopenta[a]inden-5-yl)hexan-1-ol
;
_journal_name_full 'Acta Crystallographica Section C'
_journal_page_first 1986
_journal_page_last 1987
_journal_volume 54
_journal_year 1998
_chemical_formula_sum 'C19 H32 O5 S'
_chemical_formula_weight 372.51
_space_group_IT_number 19
_symmetry_cell_setting orthorhombic
_symmetry_space_group_name_Hall 'P 2ac 2ab'
_symmetry_space_group_name_H-M 'P 21 21 21'
_cell_angle_alpha 90.00
_cell_angle_beta 90.00
_cell_angle_gamma 90.00
_cell_formula_units_Z 4
_cell_length_a 7.150(2)
_cell_length_b 10.284(2)
_cell_length_c 27.726(2)
_cell_measurement_temperature 293(2)
_cell_volume 2038.8(7)
_diffrn_ambient_temperature 293(2)
_exptl_crystal_density_diffrn 1.214
_refine_ls_R_factor_obs 0.0392
_refine_ls_wR_factor_obs 0.1080
_cod_database_code 2007992

loop_
_symmetry_equiv_pos_as_xyz
'x, y, z'
'-x+1/2, -y, z+1/2'
'-x, y+1/2, -z+1/2'
'x+1/2, -y+1/2, -z'

loop_
_atom_site_aniso_label
_atom_site_aniso_U_11
_atom_site_aniso_U_22
_atom_site_aniso_U_33
_atom_site_aniso_U_12
_atom_site_aniso_U_13
_atom_site_aniso_U_23
S 0.0465(4) 0.0412(3) 0.0377(3) 0.0015(3) -0.0015(3) -0.0041(3)
O1 0.084(2) 0.092(2) 0.0380(10) 0.013(2) 0.0047(11) 0.0089(11)
O2 0.0503(12) 0.0482(11) 0.0517(11) 0.0112(10) 0.0029(10) -0.0027(9)
O3 0.0563(14) 0.109(2) 0.0453(11) 0.0217(15) -0.0035(10) 0.0051(12)
O4 0.0607(13) 0.0468(10) 0.0435(10) 0.0013(10) -0.0146(10) 0.0027(9)
O5 0.0552(13) 0.107(2) 0.0433(10) 0.006(2) 0.0128(10) 0.0041(13)
C2 0.062(2) 0.068(2) 0.0415(13) 0.012(2) -0.0020(14) -0.0005(14)
C3 0.051(2) 0.069(2) 0.0410(13) -0.003(2) -0.0064(13) 0.0041(14)
C4 0.0431(15) 0.058(2) 0.0391(13) -0.0006(15) -0.0023(11) 0.0090(13)
C5 0.046(2) 0.064(2) 0.0413(13) 0.004(2) 0.0065(12) 0.0075(13)
C6 0.0368(14) 0.058(2) 0.056(2) -0.0024(13) 0.0074(12) 0.0134(14)
C7 0.0380(14) 0.0422(13) 0.0505(14) -0.0043(12) -0.0027(12) 0.0034(12)
C8 0.0362(13) 0.0379(12) 0.0378(11) -0.0010(11) -0.0006(10) -0.0006(10)
C9 0.0401(15) 0.0452(14) 0.0373(12) -0.0045(12) -0.0013(11) -0.0010(11)
C10 0.0457(15) 0.0389(13) 0.0383(12) 0.0014(12) -0.0025(12) 0.0006(10)
C11 0.053(2) 0.0452(15) 0.0496(15) 0.0106(14) 0.0033(13) 0.0013(12)
C12 0.071(2) 0.047(2) 0.059(2) 0.015(2) 0.005(2) 0.0054(14)
C13 0.072(2) 0.055(2) 0.070(2) 0.014(2) 0.007(2) -0.001(2)
C14 0.105(3) 0.070(2) 0.080(2) 0.030(3) 0.013(2) 0.005(2)
C15 0.130(5) 0.103(4) 0.097(3) 0.055(4) 0.032(4) 0.007(3)
C16 0.045(2) 0.054(2) 0.079(2) -0.010(2) -0.014(2) 0.001(2)
C17 0.080(2) 0.058(2) 0.053(2) 0.010(2) -0.012(2) -0.0042(15)
C18 0.150(6) 0.075(3) 0.153(5) -0.012(4) -0.050(5) -0.011(3)
C19 0.102(4) 0.085(3) 0.073(2) 0.018(3) -0.029(2) 0.003(2)
C20 0.063(2) 0.050(2) 0.053(2) -0.006(2) 0.016(2) 0.0042(14)

loop_
_atom_site_label
_atom_site_fract_x
_atom_site_fract_y
_atom_site_fract_z
_atom_site_U_iso_or_equiv
_atom_site_thermal_displace_type
_atom_site_calc_flag
_atom_site_refinement_flags
_atom_site_occupancy
_atom_site_disorder_group
_atom_site_type_symbol
S -0.02540(10) 0.88951(7) 0.23189(2) 0.0418(2) Uani d . 1 . S
O1 -0.1325(4) 0.9226(3) -0.02495(8) 0.0715(8) Uani d . 1 . O
O2 -0.1652(3) 0.9894(2) 0.21445(7) 0.0500(5) Uani d . 1 . O
O3 -0.3292(4) 0.9386(3) 0.03780(8) 0.0703(7) Uani d . 1 . O
O4 0.2678(3) 0.7115(2) 0.23563(7) 0.0504(5) Uani d G 1 . O
H4 0.253(6) 0.6446(16) 0.2512(6) 0.088(2) Uiso calc R 1 . H
O5 0.1217(3) 0.8909(3) 0.02732(8) 0.0684(7) Uani d . 1 . O
C2 -0.0557(5) 0.8433(4) 0.01000(10) 0.0572(8) Uani d G 1 . C
H21 -0.0431(5) 0.7542(4) -0.00209(10) 0.088(2) Uiso calc R 1 . H
C3 -0.1939(5) 0.8481(3) 0.05250(10) 0.0539(8) Uani d G 1 . C
H31 -0.2502(5) 0.7626(3) 0.05817(10) 0.088(2) Uiso calc R 1 . H
C4 -0.0779(4) 0.8922(3) 0.09654(9) 0.0466(6) Uani d G 1 . C
H41 -0.1245(4) 0.9764(3) 0.10794(9) 0.088(2) Uiso calc R 1 . H
C5 0.1148(4) 0.9088(3) 0.07660(10) 0.0502(7) Uani d . 1 . C
C6 0.2590(4) 0.9304(3) 0.10573(11) 0.0502(7) Uani d G 1 . C
H61 0.3808(4) 0.9376(3) 0.09433(11) 0.088(2) Uiso calc R 1 . H
C7 0.2111(4) 0.9424(3) 0.15890(10) 0.0436(6) Uani d G 1 . C
H71 0.1338(4) 1.0206(3) 0.16195(10) 0.088(2) Uiso calc R 1 . H
C8 0.0851(4) 0.8257(3) 0.17555(9) 0.0373(5) Uani d . 1 . C
C9 -0.0704(4) 0.7974(3) 0.13856(9) 0.0409(6) Uani d G 1 . C
H91 -0.0525(4) 0.7103(3) 0.12590(9) 0.088(2) Uiso calc R 1 . H
H92 -0.1900(4) 0.7989(3) 0.15504(9) 0.088(2) Uiso calc R 1 . H
C10 0.1845(4) 0.6967(3) 0.18873(9) 0.0410(6) Uani d G 1 . C
H101 0.0886(4) 0.6289(3) 0.19112(9) 0.088(2) Uiso calc R 1 . H
C11 0.3314(5) 0.6504(3) 0.15280(10) 0.0494(7) Uani d G 1 . C
H111 0.4389(5) 0.7078(3) 0.15396(10) 0.088(2) Uiso calc R 1 . H
H112 0.2801(5) 0.6538(3) 0.12040(10) 0.088(2) Uiso calc R 1 . H
C12 0.3936(5) 0.5114(3) 0.1640(2) 0.0590(8) Uani d G 1 . C
H121 0.4074(5) 0.5025(3) 0.19860(12) 0.088(2) Uiso calc R 1 . H
H122 0.2958(5) 0.4521(3) 0.15378(12) 0.088(2) Uiso calc R 1 . H
C13 0.5746(6) 0.4713(4) 0.14020(14) 0.0658(9) Uani d G 1 . C
H131 0.6742(6) 0.5280(4) 0.15122(14) 0.088(2) Uiso calc R 1 . H
H132 0.5630(6) 0.4819(4) 0.10557(14) 0.088(2) Uiso calc R 1 . H
C14 0.6264(7) 0.3311(4) 0.1513(2) 0.085(2) Uani d G 1 . C
H141 0.6116(7) 0.3169(4) 0.1856(2) 0.088(2) Uiso calc R 1 . H
H142 0.5382(7) 0.2747(4) 0.1349(2) 0.088(2) Uiso calc R 1 . H
C15 0.8183(8) 0.2913(5) 0.1374(2) 0.110(2) Uani d G 1 . C
H151 0.881(4) 0.291(3) 0.1068(5) 0.088(2) Uiso calc G 1 . H
H152 0.870(5) 0.359(2) 0.1574(8) 0.088(2) Uiso calc G 1 . H
H153 0.835(6) 0.2086(13) 0.1528(8) 0.088(2) Uiso calc G 1 . H
C16 0.3854(5) 0.9661(3) 0.1900(2) 0.0591(8) Uani d G 1 . C
H161 0.351(4) 0.977(3) 0.2232(4) 0.088(2) Uiso calc G 1 . H
H162 0.474(4) 0.896(2) 0.1874(10) 0.088(2) Uiso calc G 1 . H
H163 0.441(4) 1.0450(16) 0.1782(10) 0.088(2) Uiso calc G 1 . H
C17 -0.2650(6) 1.0080(4) -0.0036(2) 0.0634(9) Uani d . 1 . C
C18 -0.1740(10) 1.1329(5) 0.0101(3) 0.126(2) Uani d G 1 . C
H181 -0.269(4) 1.186(3) 0.0248(9) 0.088(2) Uiso calc G 1 . H
H182 -0.082(3) 1.110(3) 0.0339(8) 0.088(2) Uiso calc G 1 . H
H183 -0.116(4) 1.181(3) -0.0155(9) 0.088(2) Uiso calc G 1 . H
C19 -0.4261(7) 1.0236(5) -0.03655(15) 0.0863(14) Uani d G 1 . C
H191 -0.529(3) 1.071(2) -0.0228(11) 0.088(2) Uiso calc G 1 . H
H192 -0.378(4) 1.070(2) -0.0638(7) 0.088(2) Uiso calc G 1 . H
H193 -0.468(5) 0.9393(16) -0.0468(10) 0.088(2) Uiso calc G 1 . H
C20 -0.1642(5) 0.7532(3) 0.2505(2) 0.0549(8) Uani d G 1 . C
H201 -0.079(3) 0.694(2) 0.2659(8) 0.088(2) Uiso calc G 1 . H
H202 -0.251(3) 0.787(3) 0.2740(7) 0.088(2) Uiso calc G 1 . H
H203 -0.232(3) 0.708(3) 0.2257(9) 0.088(2) Uiso calc G 1 . H

loop_
_geom_bond_atom_site_label_1
_geom_bond_atom_site_label_2
_geom_bond_site_symmetry_2
_geom_bond_distance
_geom_bond_publ_flag
S O2 . 1.513(2) yes
S C20 . 1.793(3) yes
S C8 . 1.869(3) yes
O1 C2 . 1.379(4) yes
O1 C17 . 1.422(4) yes
O3 C3 . 1.403(4) yes
O3 C17 . 1.427(4) yes
O4 C10 . 1.438(3) yes
O5 C5 . 1.381(3) yes
O5 C2 . 1.442(4) yes
C2 C3 . 1.539(4) yes
C3 C4 . 1.544(4) yes
C4 C5 . 1.494(4) yes
C4 C9 . 1.520(4) yes
C5 C6 . 1.327(4) yes
C6 C7 . 1.518(4) yes
C7 C16 . 1.536(4) yes
C7 C8 . 1.570(4) yes
C8 C9 . 1.541(4) yes
C8 C10 . 1.549(4) yes
C10 C11 . 1.525(4) yes
C11 C12 . 1.528(4) yes
C12 C13 . 1.510(5) yes
C13 C14 . 1.519(5) yes
C14 C15 . 1.483(7) yes
C17 C19 . 1.479(5) yes
C17 C18 . 1.489(6) yes

loop_
_cod_related_entry_id
_cod_related_entry_database
_cod_related_entry_code
1 ChemSpider 21183285
